data_7005601
loop_
_publ_author_name
'Be\,sli, Serap'
'Coles, Simon J.'
'Davies, David B.'
'Hursthouse, Michael B.'
'Kili\,c, Adem'
'Shaw, Robert A.'

_publ_section_title
;
 A spiro to ansa rearrangement in cyclotriphosphazene derivatives.
;
_journal_issue 26
_journal_name_full 'Dalton transactions (Cambridge, England : 2003)'
_journal_page_first 2792
_journal_page_last 2801
_journal_paper_doi 10.1039/b703541a
_journal_year 2007
_chemical_formula_sum 'C10 H21 Cl2 N4 O6 P3'
_chemical_formula_weight 457.12
_chemical_name_systematic
;
?
;
_space_group_IT_number 14
_symmetry_cell_setting monoclinic
_symmetry_space_group_name_Hall '-P 2ybc'
_symmetry_space_group_name_H-M 'P 1 21/c 1'
_atom_sites_solution_hydrogens geom
_atom_sites_solution_primary direct
_atom_sites_solution_secondary difmap
_audit_creation_method SHELXL-97
_cell_angle_alpha 90.00
_cell_angle_beta 97.9716(4)
_cell_angle_gamma 90.00
_cell_formula_units_Z 4
_cell_length_a 8.94690(10)
_cell_length_b 14.13320(10)
_cell_length_c 15.05620(10)
_cell_measurement_reflns_used 45011
_cell_measurement_temperature 120(2)
_cell_measurement_theta_max 27.48
_cell_measurement_theta_min 2.91
_cell_volume 1885.43(3)
_computing_cell_refinement 'DENZO & COLLECT'
_computing_data_collection 'DENZO (Otwinowski & Minor, 1997) & COLLECT (Hooft, 1998)'
_computing_data_reduction 'DENZO & COLLECT'
_computing_structure_refinement 'SHELXL-97 (Sheldrick, 1997)'
_computing_structure_solution 'SHELXS-97 (Sheldrick, 1997)'
_diffrn_ambient_temperature 120(2)
_diffrn_detector_area_resol_mean 9.091
_diffrn_measured_fraction_theta_full 0.994
_diffrn_measured_fraction_theta_max 0.994
_diffrn_measurement_device_type 'Bruker-Nonius KappaCCD'
_diffrn_measurement_method '\f & \w scans'
_diffrn_radiation_monochromator '10cm confocal mirrors'
_diffrn_radiation_source 'Bruker-Nonius FR591'
_diffrn_radiation_type MoK\a
_diffrn_radiation_wavelength 0.71073
_diffrn_reflns_av_R_equivalents 0.0394
_diffrn_reflns_av_sigmaI/netI 0.0251
_diffrn_reflns_limit_h_max 11
_diffrn_reflns_limit_h_min -11
_diffrn_reflns_limit_k_max 18
_diffrn_reflns_limit_k_min -18
_diffrn_reflns_limit_l_max 19
_diffrn_reflns_limit_l_min -19
_diffrn_reflns_number 39331
_diffrn_reflns_theta_full 27.50
_diffrn_reflns_theta_max 27.50
_diffrn_reflns_theta_min 3.09
_diffrn_standards_decay_% 0
_exptl_absorpt_coefficient_mu 0.634
_exptl_absorpt_correction_T_max 0.9393
_exptl_absorpt_correction_T_min 0.8945
_exptl_absorpt_correction_type multi-scan
_exptl_absorpt_process_details 'SORTAV (Blessing, 1997)'
_exptl_crystal_colour colourless
_exptl_crystal_density_diffrn 1.610
_exptl_crystal_density_method 'not measured'
_exptl_crystal_description prism
_exptl_crystal_F_000 944
_exptl_crystal_size_max 0.18
_exptl_crystal_size_mid 0.16
_exptl_crystal_size_min 0.10
_refine_diff_density_max 0.867
_refine_diff_density_min -0.428
_refine_diff_density_rms 0.065
_refine_ls_extinction_coef 0.016(2)
_refine_ls_extinction_expression Fc^*^=kFc[1+0.001xFc^2^\l^3^/sin(2\q)]^-1/4^
_refine_ls_extinction_method SHELXL
_refine_ls_goodness_of_fit_ref 1.019
_refine_ls_hydrogen_treatment mixed
_refine_ls_matrix_type full
_refine_ls_number_parameters 241
_refine_ls_number_reflns 4312
_refine_ls_number_restraints 1
_refine_ls_restrained_S_all 1.019
_refine_ls_R_factor_all 0.0440
_refine_ls_R_factor_gt 0.0402
_refine_ls_shift/su_max 0.028
_refine_ls_shift/su_mean 0.002
_refine_ls_structure_factor_coef Fsqd
_refine_ls_weighting_details 'calc w=1/[\s^2^(Fo^2^)+(0.0593P)^2^+1.4333P] where P=(Fo^2^+2Fc^2^)/3'
_refine_ls_weighting_scheme calc
_refine_ls_wR_factor_gt 0.1099
_refine_ls_wR_factor_ref 0.1136
_reflns_number_gt 3916
_reflns_number_total 4312
_reflns_threshold_expression >2sigma(I)
_cod_data_source_file b703541a.txt
_cod_data_source_block 5a
_cod_depositor_comments
;
The following automatic conversions were performed:
'_symmetry_cell_setting' value 'Monoclinic' changed to 'monoclinic'
according to '/home/saulius/struct/CIF-dictionaries/cif_core.dic'
dictionary named 'cif_core.dic' version 2.4.1 from 2010-06-29.

Automatic conversion script
Id: cif_fix_enum 1527 2010-12-29 10:47:43Z saulius 
;
_cod_original_cell_volume 1885.44(3)
_cod_original_sg_symbol_H-M P2(1)/c
_cod_database_code 7005601

loop_
_symmetry_equiv_pos_as_xyz
'x, y, z'
'-x, y+1/2, -z+1/2'
'-x, -y, -z'
'x, -y-1/2, z-1/2'

loop_
_atom_site_label
_atom_site_type_symbol
_atom_site_fract_x
_atom_site_fract_y
_atom_site_fract_z
_atom_site_U_iso_or_equiv
_atom_site_adp_type
_atom_site_occupancy
_atom_site_symmetry_multiplicity
_atom_site_calc_flag
_atom_site_refinement_flags
_atom_site_disorder_assembly
_atom_site_disorder_group
C1 C 0.8093(3) 0.62799(17) 0.30603(17) 0.0492(6) Uani 1 1 d . . .
H1A H 0.8024 0.6950 0.3187 0.059 Uiso 1 1 calc R . .
H1B H 0.7417 0.6151 0.2513 0.059 Uiso 1 1 calc R . .
C2 C 0.9697(3) 0.60620(16) 0.28984(18) 0.0471(5) Uani 1 1 d . . .
H2A H 1.0087 0.6609 0.2617 0.057 Uiso 1 1 calc R . .
H2B H 1.0312 0.5974 0.3475 0.057 Uiso 1 1 calc R . .
C3 C 0.6123(3) 0.19423(17) 0.18716(19) 0.0527(6) Uani 1 1 d . . .
H3A H 0.7115 0.1944 0.1681 0.063 Uiso 1 1 calc R . .
H3B H 0.5458 0.1567 0.1446 0.063 Uiso 1 1 calc R . .
C4 C 0.6223(3) 0.1507(2) 0.2773(2) 0.0677(8) Uani 1 1 d . . .
H4A H 0.5305 0.1631 0.3029 0.081 Uiso 1 1 calc R . .
H4B H 0.6343 0.0827 0.2729 0.081 Uiso 1 1 calc R . .
C5 C 0.7553(4) 0.1601(3) 0.4234(2) 0.0815(11) Uani 1 1 d . . .
H5A H 0.7360 0.0927 0.4261 0.098 Uiso 1 1 calc R . .
H5B H 0.6796 0.1931 0.4519 0.098 Uiso 1 1 calc R . .
C6 C 0.9055(4) 0.1814(3) 0.4703(2) 0.0746(9) Uani 1 1 d . . .
H6A H 0.9319 0.2463 0.4584 0.090 Uiso 1 1 calc R . .
H6B H 0.9059 0.1745 0.5344 0.090 Uiso 1 1 calc R . .
C7 C 1.1592(5) 0.1262(3) 0.4908(2) 0.0898(12) Uani 1 1 d . . .
H7A H 1.2193 0.0738 0.4739 0.108 Uiso 1 1 calc R . .
H7B H 1.1498 0.1185 0.5538 0.108 Uiso 1 1 calc R . .
C8 C 1.2403(5) 0.2117(3) 0.4809(2) 0.0918(12) Uani 1 1 d . A .
H8A H 1.1904 0.2633 0.5075 0.110 Uiso 1 1 calc R . .
H8B H 1.3411 0.2057 0.5137 0.110 Uiso 1 1 calc R . .
C9 C 1.2686(4) 0.3390(3) 0.3893(3) 0.0612(13) Uani 0.804(9) 1 d P A 1
H9A H 1.1984 0.3678 0.4249 0.073 Uiso 0.804(9) 1 calc PR A 1
H9B H 1.3701 0.3561 0.4157 0.073 Uiso 0.804(9) 1 calc PR A 1
C9' C 1.3303(12) 0.2978(8) 0.3569(8) 0.038(3) Uani 0.196(9) 1 d P A 2
H9'1 H 1.3948 0.2664 0.3193 0.046 Uiso 0.196(9) 1 calc PR A 2
H9'2 H 1.3954 0.3283 0.4055 0.046 Uiso 0.196(9) 1 calc PR A 2
C10 C 1.2410(3) 0.3732(2) 0.3020(3) 0.0860(13) Uani 1 1 d . . .
H10A H 1.3163 0.3474 0.2682 0.103 Uiso 1 1 calc R A 1
H10B H 1.2530 0.4415 0.3034 0.103 Uiso 1 1 calc R A 1
N1 N 0.61946(19) 0.43120(15) 0.29571(12) 0.0407(4) Uani 1 1 d . . .
N2 N 0.82385(19) 0.36426(14) 0.19271(12) 0.0391(4) Uani 1 1 d . A .
N3 N 0.91504(19) 0.42172(12) 0.36338(11) 0.0347(4) Uani 1 1 d . A .
N4 N 0.9884(2) 0.52302(14) 0.23418(14) 0.0439(4) Uani 1 1 d D A .
O1 O 0.75654(19) 0.57454(11) 0.37977(11) 0.0447(4) Uani 1 1 d . . .
O2 O 0.55641(17) 0.28949(12) 0.18707(13) 0.0479(4) Uani 1 1 d . . .
O3 O 0.7467(2) 0.18935(15) 0.33228(14) 0.0628(5) Uani 1 1 d . . .
O4 O 1.0129(2) 0.11890(14) 0.44098(12) 0.0589(5) Uani 1 1 d . . .
O5 O 1.2516(2) 0.23466(16) 0.39062(14) 0.0672(5) Uani 1 1 d . . .
O6 O 1.09342(16) 0.35090(12) 0.25559(13) 0.0475(4) Uani 1 1 d . A .
P1 P 0.75338(6) 0.46292(4) 0.37018(3) 0.03317(15) Uani 1 1 d . A .
P2 P 0.65515(5) 0.38045(4) 0.20719(3) 0.03229(15) Uani 1 1 d . . .
P3 P 0.95160(5) 0.41469(4) 0.26241(3) 0.03253(15) Uani 1 1 d . . .
Cl1 Cl 0.69621(8) 0.43024(5) 0.49024(4) 0.05421(19) Uani 1 1 d . . .
Cl2 Cl 0.54946(8) 0.46034(5) 0.10485(4) 0.05404(19) Uani 1 1 d . . .
H4N H 0.997(4) 0.538(2) 0.1748(10) 0.073(10) Uiso 1 1 d D . .

loop_
_atom_site_aniso_label
_atom_site_aniso_U_11
_atom_site_aniso_U_22
_atom_site_aniso_U_33
_atom_site_aniso_U_23
_atom_site_aniso_U_13
_atom_site_aniso_U_12
C1 0.0604(14) 0.0368(11) 0.0517(13) 0.0075(10) 0.0127(11) 0.0058(10)
C2 0.0513(13) 0.0351(11) 0.0546(13) 0.0059(10) 0.0064(10) -0.0075(9)
C3 0.0466(13) 0.0431(13) 0.0680(16) -0.0184(12) 0.0064(11) -0.0035(10)
C4 0.0527(15) 0.0462(14) 0.104(2) 0.0148(15) 0.0093(15) -0.0073(12)
C5 0.069(2) 0.103(3) 0.078(2) 0.039(2) 0.0311(17) 0.0115(19)
C6 0.096(2) 0.080(2) 0.0510(16) 0.0083(15) 0.0224(16) 0.0180(18)
C7 0.096(3) 0.107(3) 0.060(2) 0.0187(19) -0.0101(18) 0.004(2)
C8 0.095(3) 0.114(3) 0.0580(19) 0.010(2) -0.0215(18) -0.012(2)
C9 0.0441(19) 0.056(2) 0.077(3) -0.0196(19) -0.0140(17) 0.0034(16)
C9' 0.027(5) 0.040(6) 0.048(6) -0.009(5) 0.005(4) 0.003(4)
C10 0.0266(12) 0.0528(16) 0.172(4) 0.019(2) -0.0101(17) -0.0047(11)
N1 0.0313(8) 0.0587(11) 0.0324(9) -0.0072(8) 0.0052(7) 0.0024(8)
N2 0.0326(8) 0.0505(10) 0.0352(9) -0.0060(8) 0.0089(7) -0.0025(7)
N3 0.0328(8) 0.0376(9) 0.0321(8) 0.0055(7) -0.0013(6) -0.0018(7)
N4 0.0499(11) 0.0388(10) 0.0448(11) 0.0095(8) 0.0131(9) -0.0009(8)
O1 0.0550(9) 0.0388(8) 0.0418(8) -0.0023(6) 0.0122(7) 0.0014(7)
O2 0.0335(7) 0.0417(9) 0.0667(11) -0.0037(7) 0.0003(7) -0.0029(6)
O3 0.0502(10) 0.0741(13) 0.0645(12) 0.0248(10) 0.0094(8) -0.0049(9)
O4 0.0683(12) 0.0622(12) 0.0461(10) -0.0004(8) 0.0079(8) 0.0118(9)
O5 0.0677(13) 0.0725(13) 0.0568(11) 0.0041(10) -0.0072(9) -0.0053(10)
O6 0.0284(7) 0.0432(8) 0.0719(11) 0.0044(8) 0.0103(7) 0.0029(6)
P1 0.0359(3) 0.0378(3) 0.0257(2) 0.00029(19) 0.00415(19) -0.0014(2)
P2 0.0281(3) 0.0393(3) 0.0289(3) -0.00142(19) 0.00194(18) -0.00069(19)
P3 0.0265(2) 0.0346(3) 0.0367(3) 0.0034(2) 0.00493(19) -0.00049(18)
Cl1 0.0681(4) 0.0664(4) 0.0304(3) 0.0012(2) 0.0149(2) -0.0097(3)
Cl2 0.0604(4) 0.0605(4) 0.0378(3) 0.0078(2) -0.0051(2) 0.0118(3)

loop_
_atom_type_symbol
_atom_type_description
_atom_type_scat_dispersion_real
_atom_type_scat_dispersion_imag
_atom_type_scat_source
C C 0.0033 0.0016 'International Tables Vol C Tables 4.2.6.8 and 6.1.1.4'
H H 0.0000 0.0000 'International Tables Vol C Tables 4.2.6.8 and 6.1.1.4'
N N 0.0061 0.0033 'International Tables Vol C Tables 4.2.6.8 and 6.1.1.4'
O O 0.0106 0.0060 'International Tables Vol C Tables 4.2.6.8 and 6.1.1.4'
P P 0.1023 0.0942 'International Tables Vol C Tables 4.2.6.8 and 6.1.1.4'
Cl Cl 0.1484 0.1585 'International Tables Vol C Tables 4.2.6.8 and 6.1.1.4'

loop_
_geom_angle_atom_site_label_1
_geom_angle_atom_site_label_2
_geom_angle_atom_site_label_3
_geom_angle
_geom_angle_site_symmetry_1
_geom_angle_site_symmetry_3
_geom_angle_publ_flag
O1 C1 C2 115.17(19) . . ?
O1 C1 H1A 108.5 . . ?
C2 C1 H1A 108.5 . . ?
O1 C1 H1B 108.5 . . ?
C2 C1 H1B 108.5 . . ?
H1A C1 H1B 107.5 . . ?
N4 C2 C1 116.1(2) . . ?
N4 C2 H2A 108.3 . . ?
C1 C2 H2A 108.3 . . ?
N4 C2 H2B 108.3 . . ?
C1 C2 H2B 108.3 . . ?
H2A C2 H2B 107.4 . . ?
O2 C3 C4 111.5(2) . . ?
O2 C3 H3A 109.3 . . ?
C4 C3 H3A 109.3 . . ?
O2 C3 H3B 109.3 . . ?
C4 C3 H3B 109.3 . . ?
H3A C3 H3B 108.0 . . ?
O3 C4 C3 108.7(2) . . ?
O3 C4 H4A 110.0 . . ?
C3 C4 H4A 110.0 . . ?
O3 C4 H4B 110.0 . . ?
C3 C4 H4B 110.0 . . ?
H4A C4 H4B 108.3 . . ?
O3 C5 C6 109.3(3) . . ?
O3 C5 H5A 109.8 . . ?
C6 C5 H5A 109.8 . . ?
O3 C5 H5B 109.8 . . ?
C6 C5 H5B 109.8 . . ?
H5A C5 H5B 108.3 . . ?
O4 C6 C5 109.8(3) . . ?
O4 C6 H6A 109.7 . . ?
C5 C6 H6A 109.7 . . ?
O4 C6 H6B 109.7 . . ?
C5 C6 H6B 109.7 . . ?
H6A C6 H6B 108.2 . . ?
O4 C7 C8 116.8(3) . . ?
O4 C7 H7A 108.1 . . ?
C8 C7 H7A 108.1 . . ?
O4 C7 H7B 108.1 . . ?
C8 C7 H7B 108.1 . . ?
H7A C7 H7B 107.3 . . ?
O5 C8 C7 113.5(3) . . ?
O5 C8 H8A 108.9 . . ?
C7 C8 H8A 108.9 . . ?
O5 C8 H8B 108.9 . . ?
C7 C8 H8B 108.9 . . ?
H8A C8 H8B 107.7 . . ?
C10 C9 O5 110.7(3) . . ?
C10 C9 H9A 109.5 . . ?
O5 C9 H9A 109.5 . . ?
C10 C9 H9B 109.5 . . ?
O5 C9 H9B 109.5 . . ?
H9A C9 H9B 108.1 . . ?
O5 C9' C10 115.5(7) . . ?
O5 C9' H9'1 108.4 . . ?
C10 C9' H9'1 108.4 . . ?
O5 C9' H9'2 108.4 . . ?
C10 C9' H9'2 108.4 . . ?
H9'1 C9' H9'2 107.5 . . ?
C9 C10 O6 114.4(3) . . ?
C9 C10 C9' 39.2(5) . . ?
O6 C10 C9' 119.4(5) . . ?
C9 C10 H10A 108.7 . . ?
O6 C10 H10A 108.7 . . ?
C9' C10 H10A 70.6 . . ?
C9 C10 H10B 108.7 . . ?
O6 C10 H10B 108.7 . . ?
C9' C10 H10B 129.9 . . ?
H10A C10 H10B 107.6 . . ?
P2 N1 P1 120.09(11) . . ?
P2 N2 P3 117.04(11) . . ?
P1 N3 P3 113.25(10) . . ?
C2 N4 P3 123.99(16) . . ?
C2 N4 H4N 113(2) . . ?
P3 N4 H4N 121(2) . . ?
C1 O1 P1 116.45(14) . . ?
C3 O2 P2 125.62(15) . . ?
C4 O3 C5 112.8(2) . . ?
C7 O4 C6 113.9(3) . . ?
C9' O5 C8 130.9(6) . . ?
C9' O5 C9 40.6(5) . . ?
C8 O5 C9 105.2(3) . . ?
C10 O6 P3 122.46(19) . . ?
N3 P1 O1 111.66(9) . . ?
N3 P1 N1 117.35(9) . . ?
O1 P1 N1 110.35(10) . . ?
N3 P1 Cl1 109.00(7) . . ?
O1 P1 Cl1 98.70(7) . . ?
N1 P1 Cl1 108.09(7) . . ?
N3 P1 P3 33.69(6) . . ?
O1 P1 P3 107.85(6) . . ?
N1 P1 P3 89.91(7) . . ?
Cl1 P1 P3 140.34(3) . . ?
O2 P2 N2 112.37(10) . . ?
O2 P2 N1 111.12(10) . . ?
N2 P2 N1 119.48(9) . . ?
O2 P2 Cl2 96.81(7) . . ?
N2 P2 Cl2 109.28(8) . . ?
N1 P2 Cl2 105.02(8) . . ?
O6 P3 N3 111.75(9) . . ?
O6 P3 N2 102.14(10) . . ?
N3 P3 N2 115.27(9) . . ?
O6 P3 N4 109.09(10) . . ?
N3 P3 N4 105.29(10) . . ?
N2 P3 N4 113.34(11) . . ?
O6 P3 P1 143.27(7) . . ?
N3 P3 P1 33.06(6) . . ?
N2 P3 P1 92.18(7) . . ?
N4 P3 P1 95.40(8) . . ?

loop_
_geom_bond_atom_site_label_1
_geom_bond_atom_site_label_2
_geom_bond_distance
_geom_bond_site_symmetry_2
_geom_bond_publ_flag
C1 O1 1.474(3) . ?
C1 C2 1.520(4) . ?
C1 H1A 0.9700 . ?
C1 H1B 0.9700 . ?
C2 N4 1.467(3) . ?
C2 H2A 0.9700 . ?
C2 H2B 0.9700 . ?
C3 O2 1.436(3) . ?
C3 C4 1.482(4) . ?
C3 H3A 0.9700 . ?
C3 H3B 0.9700 . ?
C4 O3 1.402(4) . ?
C4 H4A 0.9700 . ?
C4 H4B 0.9700 . ?
C5 O3 1.424(4) . ?
C5 C6 1.460(5) . ?
C5 H5A 0.9700 . ?
C5 H5B 0.9700 . ?
C6 O4 1.421(4) . ?
C6 H6A 0.9700 . ?
C6 H6B 0.9700 . ?
C7 O4 1.419(4) . ?
C7 C8 1.429(6) . ?
C7 H7A 0.9700 . ?
C7 H7B 0.9700 . ?
C8 O5 1.415(4) . ?
C8 H8A 0.9700 . ?
C8 H8B 0.9700 . ?
C9 C10 1.390(6) . ?
C9 O5 1.483(4) . ?
C9 H9A 0.9700 . ?
C9 H9B 0.9700 . ?
C9' O5 1.284(11) . ?
C9' C10 1.509(12) . ?
C9' H9'1 0.9700 . ?
C9' H9'2 0.9700 . ?
C10 O6 1.441(3) . ?
C10 H10A 0.9700 . ?
C10 H10B 0.9700 . ?
N1 P2 1.5845(18) . ?
N1 P1 1.5879(18) . ?
N2 P2 1.5714(17) . ?
N2 P3 1.6073(18) . ?
N3 P1 1.5756(18) . ?
N3 P3 1.6019(18) . ?
N4 P3 1.6345(19) . ?
N4 H4N 0.933(10) . ?
O1 P1 1.5841(17) . ?
O2 P2 1.5654(16) . ?
O6 P3 1.5714(16) . ?
P1 Cl1 1.9997(7) . ?
P1 P3 2.6535(7) . ?
P2 Cl2 2.0345(8) . ?

loop_
_geom_torsion_atom_site_label_1
_geom_torsion_atom_site_label_2
_geom_torsion_atom_site_label_3
_geom_torsion_atom_site_label_4
_geom_torsion
_geom_torsion_site_symmetry_1
_geom_torsion_site_symmetry_2
_geom_torsion_site_symmetry_3
_geom_torsion_site_symmetry_4
_geom_torsion_publ_flag
O1 C1 C2 N4 83.4(3) . . . . ?
O2 C3 C4 O3 -74.5(3) . . . . ?
O3 C5 C6 O4 -71.5(4) . . . . ?
O4 C7 C8 O5 -53.4(6) . . . . ?
O5 C9 C10 O6 58.4(4) . . . . ?
O5 C9 C10 C9' -48.9(7) . . . . ?
O5 C9' C10 C9 64.4(8) . . . . ?
O5 C9' C10 O6 -29.0(11) . . . . ?
C1 C2 N4 P3 -64.0(3) . . . . ?
C2 C1 O1 P1 -60.4(3) . . . . ?
C4 C3 O2 P2 89.2(3) . . . . ?
C3 C4 O3 C5 173.0(3) . . . . ?
C6 C5 O3 C4 164.8(3) . . . . ?
C8 C7 O4 C6 -68.3(5) . . . . ?
C5 C6 O4 C7 -172.5(3) . . . . ?
C10 C9' O5 C8 -116.5(8) . . . . ?
C10 C9' O5 C9 -55.1(7) . . . . ?
C7 C8 O5 C9' -170.0(7) . . . . ?
C7 C8 O5 C9 153.7(4) . . . . ?
C10 C9 O5 C9' 59.2(8) . . . . ?
C10 C9 O5 C8 -164.2(3) . . . . ?
C9 C10 O6 P3 86.7(3) . . . . ?
C9' C10 O6 P3 130.5(6) . . . . ?
P3 N3 P1 O1 -89.94(12) . . . . ?
P3 N3 P1 N1 38.85(15) . . . . ?
P3 N3 P1 Cl1 162.07(8) . . . . ?
C1 O1 P1 N3 59.93(18) . . . . ?
C1 O1 P1 N1 -72.47(18) . . . . ?
C1 O1 P1 Cl1 174.46(15) . . . . ?
C1 O1 P1 P3 24.29(17) . . . . ?
P2 N1 P1 N3 -13.86(19) . . . . ?
P2 N1 P1 O1 115.56(14) . . . . ?
P2 N1 P1 Cl1 -137.54(12) . . . . ?
P2 N1 P1 P3 6.51(13) . . . . ?
C3 O2 P2 N2 21.5(2) . . . . ?
C3 O2 P2 N1 -115.3(2) . . . . ?
C3 O2 P2 Cl2 135.6(2) . . . . ?
P3 N2 P2 O2 -141.96(12) . . . . ?
P3 N2 P2 N1 -9.09(19) . . . . ?
P3 N2 P2 Cl2 111.79(11) . . . . ?
P1 N1 P2 O2 131.82(13) . . . . ?
P1 N1 P2 N2 -1.6(2) . . . . ?
P1 N1 P2 Cl2 -124.57(12) . . . . ?
C10 O6 P3 N3 -61.1(2) . . . . ?
C10 O6 P3 N2 175.1(2) . . . . ?
C10 O6 P3 N4 54.9(3) . . . . ?
C10 O6 P3 P1 -74.2(3) . . . . ?
P1 N3 P3 O6 -165.65(10) . . . . ?
P1 N3 P3 N2 -49.62(15) . . . . ?
P1 N3 P3 N4 76.05(13) . . . . ?
P2 N2 P3 O6 156.21(12) . . . . ?
P2 N2 P3 N3 34.82(17) . . . . ?
P2 N2 P3 N4 -86.59(15) . . . . ?
P2 N2 P3 P1 10.24(12) . . . . ?
C2 N4 P3 O6 -127.00(19) . . . . ?
C2 N4 P3 N3 -6.9(2) . . . . ?
C2 N4 P3 N2 119.94(19) . . . . ?
C2 N4 P3 P1 25.2(2) . . . . ?
N3 P1 P3 O6 22.64(16) . . . . ?
O1 P1 P3 O6 125.10(13) . . . . ?
N1 P1 P3 O6 -123.50(14) . . . . ?
Cl1 P1 P3 O6 -4.50(13) . . . . ?
O1 P1 P3 N3 102.47(13) . . . . ?
N1 P1 P3 N3 -146.14(14) . . . . ?
Cl1 P1 P3 N3 -27.14(12) . . . . ?
N3 P1 P3 N2 136.41(14) . . . . ?
O1 P1 P3 N2 -121.12(10) . . . . ?
N1 P1 P3 N2 -9.72(10) . . . . ?
Cl1 P1 P3 N2 109.28(9) . . . . ?
N3 P1 P3 N4 -109.89(14) . . . . ?
O1 P1 P3 N4 -7.43(10) . . . . ?
N1 P1 P3 N4 103.97(11) . . . . ?
Cl1 P1 P3 N4 -137.03(9) . . . . ?
